data_1568989
loop_
_publ_author_name
'Zitzmann, Max'
'Hampel, Frank'
'Dube, Henry'

_publ_section_title
;
 A cross-conjugation approach for high-performance diaryl-hemithioindigo
 photoswitches.
;
_journal_issue 21
_journal_name_full 'Chemical science'
_journal_page_first 5734
_journal_page_last 5742
_journal_paper_doi 10.1039/d2sc06939c
_journal_volume 14
_journal_year 2023
_chemical_formula_moiety 'C23 H17 N3 O S'
_chemical_formula_sum 'C23 H17 N3 O S'
_chemical_formula_weight 383.45
_space_group_crystal_system orthorhombic
_space_group_IT_number 19
_space_group_name_Hall 'P 2ac 2ab'
_space_group_name_H-M_alt 'P 21 21 21'
_atom_sites_solution_hydrogens geom
_atom_sites_solution_primary dual
_audit_creation_date 2021-08-03
_audit_creation_method
;
Olex2 1.3
(compiled 2020.11.12 svn.r5f609507 for OlexSys, GUI svn.r6272)
;
_audit_update_record
;
2022-12-16 deposited with the CCDC.	2023-05-01 downloaded from the CCDC.
;
_cell_angle_alpha 90
_cell_angle_beta 90
_cell_angle_gamma 90
_cell_formula_units_Z 4
_cell_length_a 7.1543(2)
_cell_length_b 11.4783(4)
_cell_length_c 23.2717(9)
_cell_measurement_reflns_used 3358
_cell_measurement_temperature 153(1)
_cell_measurement_theta_max 72.1350
_cell_measurement_theta_min 3.7730
_cell_volume 1911.05(11)
_computing_cell_refinement 'CrysAlisPro 1.171.40.67a (Rigaku OD, 2019)'
_computing_data_collection 'CrysAlisPro 1.171.40.67a (Rigaku OD, 2019)'
_computing_data_reduction 'CrysAlisPro 1.171.40.67a (Rigaku OD, 2019)'
_computing_molecular_graphics 'Olex2 1.3 (Dolomanov et al., 2009)'
_computing_publication_material 'Olex2 1.3 (Dolomanov et al., 2009)'
_computing_structure_refinement 'SHELXL 2018/3 (Sheldrick, 2015)'
_computing_structure_solution 'SHELXT  (Sheldrick, 2015)'
_diffrn_ambient_environment N~2~
_diffrn_ambient_temperature 153(1)
_diffrn_detector 'CCD plate'
_diffrn_detector_area_resol_mean 10.6144
_diffrn_detector_type Atlas
_diffrn_measured_fraction_theta_full 0.999
_diffrn_measured_fraction_theta_max 0.980
_diffrn_measurement_details
;
List of Runs (angles in degrees, time in seconds):

  # Type    Start    End  Width  t~exp~   \w     \q     \k     \f   Frames
#--------------------------------------------------------------------------
  1  \w   -112.00 -30.00   1.00    1.00    --  -42.18 -38.00  90.00   82
  2  \w    -15.00  68.00   1.00    1.00    --   42.18 -19.00  90.00   83
  3  \w     82.00 173.00   1.00    1.00    --  104.13  45.00 -60.00   91
  4  \w     94.00 174.00   1.00    1.00    --  104.13 125.00 150.00   80
  5  \w    134.00 172.00   1.00    1.00    --  104.13 125.00 -90.00   38
  6  \w     77.00 174.00   1.00    1.00    --  104.13  30.00 120.00   97
  7  \w     77.00 108.00   1.00    1.00    --  104.13-125.00 -60.00   31
  8  \w    126.00 175.00   1.00    1.00    --  104.13 125.00 -30.00   49
;
_diffrn_measurement_device 'four-circle diffractometer'
_diffrn_measurement_device_type 'SuperNova, Dual, Cu at home/near, Atlas'
_diffrn_measurement_method '\w scans'
_diffrn_orient_matrix_type 'CrysAlisPro convention (1999,Acta A55,543-557)'
_diffrn_orient_matrix_UB_11 0.0613445000
_diffrn_orient_matrix_UB_12 0.1287208000
_diffrn_orient_matrix_UB_13 -0.0006349000
_diffrn_orient_matrix_UB_21 -0.0395763000
_diffrn_orient_matrix_UB_22 0.0059146000
_diffrn_orient_matrix_UB_23 -0.0649564000
_diffrn_orient_matrix_UB_31 -0.2025716000
_diffrn_orient_matrix_UB_32 0.0376373000
_diffrn_orient_matrix_UB_33 0.0127035000
_diffrn_radiation_monochromator mirror
_diffrn_radiation_probe x-ray
_diffrn_radiation_type 'Cu K\a'
_diffrn_radiation_wavelength 1.54184
_diffrn_reflns_av_R_equivalents 0.0347
_diffrn_reflns_av_unetI/netI 0.0424
_diffrn_reflns_Laue_measured_fraction_full 0.999
_diffrn_reflns_Laue_measured_fraction_max 0.980
_diffrn_reflns_limit_h_max 5
_diffrn_reflns_limit_h_min -8
_diffrn_reflns_limit_k_max 13
_diffrn_reflns_limit_k_min -12
_diffrn_reflns_limit_l_max 27
_diffrn_reflns_limit_l_min -28
_diffrn_reflns_number 6676
_diffrn_reflns_point_group_measured_fraction_full 0.999
_diffrn_reflns_point_group_measured_fraction_max 0.971
_diffrn_reflns_theta_full 67.684
_diffrn_reflns_theta_max 72.180
_diffrn_reflns_theta_min 3.799
_diffrn_source 'micro-focus sealed X-ray tube'
_diffrn_source_type 'SuperNova (Cu) X-ray Source'
_exptl_absorpt_coefficient_mu 1.648
_exptl_absorpt_correction_T_max 1.000
_exptl_absorpt_correction_T_min 0.654
_exptl_absorpt_correction_type gaussian
_exptl_absorpt_process_details
;
CrysAlisPro 1.171.40.67a (Rigaku Oxford Diffraction, 2019)
Numerical absorption correction based on gaussian integration over
			a multifaceted crystal model
Empirical absorption correction using spherical harmonics,
 implemented in SCALE3 ABSPACK scaling algorithm.
;
_exptl_crystal_colour 'light red'
_exptl_crystal_colour_modifier light
_exptl_crystal_colour_primary red
_exptl_crystal_density_diffrn 1.333
_exptl_crystal_description plate
_exptl_crystal_F_000 800
_exptl_crystal_recrystallization_method
'The material was recrystallised from a mixture of DCM and hexane  by solvent layering'
_exptl_crystal_size_max 0.333
_exptl_crystal_size_mid 0.31
_exptl_crystal_size_min 0.084
_refine_diff_density_max 0.390
_refine_diff_density_min -0.449
_refine_diff_density_rms 0.056
_refine_ls_abs_structure_details
;
 Flack x determined using 1261 quotients [(I+)-(I-)]/[(I+)+(I-)]
 (Parsons, Flack and Wagner, Acta Cryst. B69 (2013) 249-259).
;
_refine_ls_abs_structure_Flack 0.03(2)
_refine_ls_extinction_method none
_refine_ls_goodness_of_fit_ref 1.065
_refine_ls_hydrogen_treatment constr
_refine_ls_matrix_type full
_refine_ls_number_parameters 255
_refine_ls_number_reflns 3658
_refine_ls_number_restraints 0
_refine_ls_restrained_S_all 1.065
_refine_ls_R_factor_all 0.0535
_refine_ls_R_factor_gt 0.0493
_refine_ls_shift/su_max 0.000
_refine_ls_shift/su_mean 0.000
_refine_ls_structure_factor_coef Fsqd
_refine_ls_weighting_details 'w=1/[\s^2^(Fo^2^)+(0.0790P)^2^+0.4071P] where P=(Fo^2^+2Fc^2^)/3'
_refine_ls_weighting_scheme calc
_refine_ls_wR_factor_gt 0.1307
_refine_ls_wR_factor_ref 0.1355
_reflns_Friedel_coverage 0.713
_reflns_Friedel_fraction_full 0.999
_reflns_Friedel_fraction_max 0.959
_reflns_number_gt 3376
_reflns_number_total 3658
_reflns_threshold_expression 'I > 2\s(I)'
_cod_data_source_file d2sc06939c3.cif
_cod_data_source_block 21dub_mz05
_cod_depositor_comments 'Adding full bibliography for 1568986--1568991.cif.'
_cod_database_code 1568989
_shelx_shelxl_version_number 2018/3
_chemical_oxdiff_formula 'C23 H17 N3 O S'
_chemical_oxdiff_usercomment MZ-128
_shelx_space_group_comment
;
The symmetry employed for this shelxl refinement is uniquely defined
by the following loop, which should always be used as a source of
symmetry information in preference to the above space-group names.
They are only intended as comments.
;
_reflns_odcompleteness_completeness 99.90
_reflns_odcompleteness_iscentric 1
_reflns_odcompleteness_theta 66.97
_olex2_refinement_description
;
1. Fixed Uiso
 At 1.2 times of:
  All C(H) groups
 At 1.5 times of:
  All C(H,H,H) groups
2.a Aromatic/amide H refined with riding coordinates:
 C15(H15), C16(H16), C17(H17), C22(H22), C23(H23), C25(H25), C26(H26),
 C32(H32), C33(H33), C35(H35), C36(H36)
2.b Idealised Me refined as rotating group:
 C28(H28A,H28B,H28C), C29(H29A,H29B,H29C)
;
_olex2_date_sample_data_collection 2021-06-25
_olex2_date_sample_submission 2021-06-07
_olex2_diffrn_ambient_temperature_device 'Cryojet - Oxford Instruments'
_olex2_exptl_crystal_mounting_method 'The crystal was mounted on a mylar loop in perfluoroether oil'
_olex2_submission_original_sample_id MZ128
_olex2_submission_special_instructions 'No special instructions were received'
_oxdiff_exptl_absorpt_empirical_details
;
Empirical correction (ABSPACK) includes:
- Absorption correction using spherical harmonics
- Frame scaling
;
_oxdiff_exptl_absorpt_empirical_full_max 1.276
_oxdiff_exptl_absorpt_empirical_full_min 0.861

loop_
_space_group_symop_operation_xyz
'x, y, z'
'-x+1/2, -y, z+1/2'
'-x, y+1/2, -z+1/2'
'x+1/2, -y+1/2, -z'

loop_
_atom_site_label
_atom_site_type_symbol
_atom_site_fract_x
_atom_site_fract_y
_atom_site_fract_z
_atom_site_U_iso_or_equiv
_atom_site_adp_type
_atom_site_occupancy
_atom_site_site_symmetry_order
_atom_site_calc_flag
_atom_site_refinement_flags_posn
_atom_site_refinement_flags_adp
_atom_site_refinement_flags_occupancy
_atom_site_disorder_assembly
_atom_site_disorder_group
S12 S 0.25964(15) 0.81557(7) 0.76740(4) 0.0353(3) Uani 1 1 d . . . . .
O19 O 0.2445(5) 0.7217(2) 0.60989(11) 0.0389(6) Uani 1 1 d . . . . .
N14 N 0.1681(5) 1.0347(3) 0.73721(19) 0.0445(9) Uani 1 1 d . . . . .
N27 N 0.3453(6) 0.3658(3) 0.93542(14) 0.0449(9) Uani 1 1 d . . . . .
N38 N 0.3180(6) 0.2103(4) 0.49400(18) 0.0568(11) Uani 1 1 d . . . . .
C1 C 0.3058(4) 0.5956(3) 0.71958(14) 0.0250(7) Uani 1 1 d . . . . .
C11 C 0.2753(5) 0.7111(3) 0.71038(15) 0.0290(8) Uani 1 1 d . . . . .
C13 C 0.2013(5) 0.9260(3) 0.71861(19) 0.0358(9) Uani 1 1 d . . . . .
C15 C 0.1168(6) 1.1097(4) 0.6966(3) 0.0512(12) Uani 1 1 d . . . . .
H15 H 0.092958 1.186145 0.707649 0.061 Uiso 1 1 calc R U . . .
C16 C 0.0963(6) 1.0818(4) 0.6389(3) 0.0519(13) Uani 1 1 d . . . . .
H16 H 0.055739 1.138075 0.613048 0.062 Uiso 1 1 calc R U . . .
C17 C 0.1363(6) 0.9698(4) 0.6198(2) 0.0469(11) Uani 1 1 d . . . . .
H17 H 0.126762 0.949094 0.581265 0.056 Uiso 1 1 calc R U . . .
C18 C 0.1913(5) 0.8905(3) 0.6617(2) 0.0378(9) Uani 1 1 d . . . . .
C19 C 0.2397(6) 0.7666(3) 0.65347(17) 0.0374(8) Uani 1 1 d . . . . .
C21 C 0.3323(5) 0.5372(3) 0.77452(15) 0.0264(7) Uani 1 1 d . . . . .
C22 C 0.2938(5) 0.4169(3) 0.77961(14) 0.0287(7) Uani 1 1 d . . . . .
H22 H 0.262597 0.374930 0.746816 0.034 Uiso 1 1 calc R U . . .
C23 C 0.3011(5) 0.3597(3) 0.83196(16) 0.0314(8) Uani 1 1 d . . . . .
H23 H 0.274179 0.280454 0.833596 0.038 Uiso 1 1 calc R U . . .
C24 C 0.3484(5) 0.4192(4) 0.88250(15) 0.0333(8) Uani 1 1 d . . . . .
C25 C 0.3993(6) 0.5368(4) 0.87724(16) 0.0345(8) Uani 1 1 d . . . . .
H25 H 0.439051 0.577263 0.909643 0.041 Uiso 1 1 calc R U . . .
C26 C 0.3918(5) 0.5937(3) 0.82511(16) 0.0307(8) Uani 1 1 d . . . . .
H26 H 0.426975 0.671623 0.823266 0.037 Uiso 1 1 calc R U . . .
C28 C 0.3892(11) 0.4290(5) 0.98671(19) 0.0671(17) Uani 1 1 d . . . . .
H28A H 0.519482 0.448986 0.986672 0.101 Uiso 1 1 calc R U . . .
H28B H 0.361928 0.381576 1.019633 0.101 Uiso 1 1 calc R U . . .
H28C H 0.315565 0.498879 0.988212 0.101 Uiso 1 1 calc R U . . .
C29 C 0.2938(8) 0.2438(4) 0.94013(19) 0.0542(13) Uani 1 1 d . . . . .
H29A H 0.170803 0.232559 0.924613 0.081 Uiso 1 1 calc R U . . .
H29B H 0.295001 0.220974 0.979817 0.081 Uiso 1 1 calc R U . . .
H29C H 0.381663 0.197145 0.919072 0.081 Uiso 1 1 calc R U . . .
C31 C 0.3070(5) 0.5154(3) 0.66808(14) 0.0248(7) Uani 1 1 d . . . . .
C32 C 0.1401(5) 0.4703(3) 0.64662(16) 0.0291(8) Uani 1 1 d . . . . .
H32 H 0.026781 0.493205 0.662620 0.035 Uiso 1 1 calc R U . . .
C33 C 0.1425(5) 0.3914(3) 0.60147(16) 0.0307(8) Uani 1 1 d . . . . .
H33 H 0.031400 0.361485 0.586918 0.037 Uiso 1 1 calc R U . . .
C34 C 0.3127(6) 0.3577(3) 0.57833(15) 0.0311(8) Uani 1 1 d . . . . .
C35 C 0.4804(6) 0.4023(4) 0.59906(16) 0.0329(8) Uani 1 1 d . . . . .
H35 H 0.593673 0.379479 0.583012 0.039 Uiso 1 1 calc R U . . .
C36 C 0.4760(5) 0.4818(3) 0.64425(16) 0.0297(8) Uani 1 1 d . . . . .
H36 H 0.586995 0.512522 0.658493 0.036 Uiso 1 1 calc R U . . .
C37 C 0.3168(6) 0.2758(4) 0.53120(18) 0.0403(9) Uani 1 1 d . . . . .

loop_
_atom_site_aniso_label
_atom_site_aniso_U_11
_atom_site_aniso_U_22
_atom_site_aniso_U_33
_atom_site_aniso_U_23
_atom_site_aniso_U_13
_atom_site_aniso_U_12
S12 0.0432(5) 0.0250(4) 0.0378(5) -0.0029(4) 0.0006(4) -0.0023(4)
O19 0.0491(16) 0.0307(13) 0.0370(14) 0.0115(11) -0.0081(14) -0.0039(14)
N14 0.0339(17) 0.0271(16) 0.072(2) 0.0006(17) 0.0105(18) 0.0008(14)
N27 0.062(2) 0.046(2) 0.0265(16) 0.0045(15) 0.0045(16) 0.0053(18)
N38 0.045(2) 0.071(3) 0.054(2) -0.034(2) -0.0025(18) 0.0051(19)
C1 0.0247(16) 0.0248(16) 0.0254(16) -0.0037(13) 0.0024(13) -0.0028(13)
C11 0.0290(18) 0.0272(18) 0.0309(17) -0.0026(13) 0.0014(15) -0.0021(15)
C13 0.0250(18) 0.0246(18) 0.058(2) 0.0037(17) 0.0062(16) -0.0008(13)
C15 0.033(2) 0.029(2) 0.091(4) 0.002(2) 0.008(2) 0.0027(18)
C16 0.0314(19) 0.035(2) 0.090(4) 0.026(2) 0.002(2) 0.0010(18)
C17 0.032(2) 0.036(2) 0.072(3) 0.018(2) -0.005(2) -0.0008(18)
C18 0.0235(17) 0.0288(19) 0.061(3) 0.0100(18) 0.0031(17) -0.0024(15)
C19 0.0326(18) 0.0350(19) 0.045(2) 0.0108(17) -0.0002(19) -0.0037(18)
C21 0.0259(15) 0.0265(17) 0.0269(17) -0.0027(14) -0.0010(14) 0.0010(14)
C22 0.0325(18) 0.0279(17) 0.0258(16) -0.0035(13) 0.0008(13) -0.0016(14)
C23 0.036(2) 0.0288(18) 0.0300(17) 0.0031(14) 0.0042(15) -0.0006(15)
C24 0.0327(18) 0.042(2) 0.0248(17) 0.0016(16) 0.0026(15) 0.0071(17)
C25 0.037(2) 0.039(2) 0.0277(17) -0.0066(16) -0.0005(16) 0.0068(17)
C26 0.0326(18) 0.0274(18) 0.0321(18) -0.0043(15) -0.0044(15) 0.0002(15)
C28 0.116(5) 0.059(3) 0.027(2) -0.001(2) 0.003(3) 0.012(3)
C29 0.070(3) 0.054(3) 0.039(2) 0.014(2) 0.002(2) -0.004(2)
C31 0.0302(18) 0.0209(16) 0.0231(15) 0.0010(13) 0.0010(13) 0.0008(13)
C32 0.0315(18) 0.0275(18) 0.0283(17) -0.0024(15) 0.0002(15) -0.0009(15)
C33 0.0328(19) 0.0281(18) 0.0311(18) -0.0029(15) -0.0033(15) -0.0018(15)
C34 0.042(2) 0.0255(17) 0.0259(16) -0.0023(14) -0.0026(15) 0.0046(15)
C35 0.0342(19) 0.035(2) 0.0292(18) -0.0036(16) -0.0012(15) 0.0068(17)
C36 0.0310(18) 0.0301(18) 0.0281(18) -0.0017(15) -0.0019(15) 0.0038(15)
C37 0.041(2) 0.042(2) 0.037(2) -0.0120(18) -0.0034(17) 0.0057(18)

loop_
_atom_type_symbol
_atom_type_description
_atom_type_scat_dispersion_real
_atom_type_scat_dispersion_imag
_atom_type_scat_source
C C 0.0181 0.0091 'International Tables Vol C Tables 4.2.6.8 and 6.1.1.4'
H H 0.0000 0.0000 'International Tables Vol C Tables 4.2.6.8 and 6.1.1.4'
N N 0.0311 0.0180 'International Tables Vol C Tables 4.2.6.8 and 6.1.1.4'
O O 0.0492 0.0322 'International Tables Vol C Tables 4.2.6.8 and 6.1.1.4'
S S 0.3331 0.5567 'International Tables Vol C Tables 4.2.6.8 and 6.1.1.4'

loop_
_exptl_crystal_face_index_h
_exptl_crystal_face_index_k
_exptl_crystal_face_index_l
_exptl_crystal_face_perp_dist
-4 -4 -2 0.0991
-2 -6 -5 0.1003
5 -1 -2 0.1334
-1 7 6 0.0938
0 0 15 0.0418
0 0 -15 0.0418

loop_
_geom_angle_atom_site_label_1
_geom_angle_atom_site_label_2
_geom_angle_atom_site_label_3
_geom_angle
_geom_angle_site_symmetry_1
_geom_angle_site_symmetry_3
_geom_angle_publ_flag
C13 S12 C11 91.10(18) . . ?
C15 N14 C13 114.9(4) . . ?
C24 N27 C28 121.1(4) . . ?
C24 N27 C29 120.1(4) . . ?
C28 N27 C29 118.8(4) . . ?
C11 C1 C21 127.4(3) . . ?
C11 C1 C31 118.0(3) . . ?
C21 C1 C31 114.6(3) . . ?
C1 C11 S12 123.1(3) . . ?
C1 C11 C19 125.7(3) . . ?
C19 C11 S12 111.2(3) . . ?
N14 C13 S12 120.4(4) . . ?
N14 C13 C18 124.9(4) . . ?
C18 C13 S12 114.7(3) . . ?
N14 C15 H15 117.7 . . ?
N14 C15 C16 124.5(4) . . ?
C16 C15 H15 117.7 . . ?
C15 C16 H16 119.9 . . ?
C15 C16 C17 120.1(5) . . ?
C17 C16 H16 119.9 . . ?
C16 C17 H17 122.0 . . ?
C18 C17 C16 116.0(5) . . ?
C18 C17 H17 122.0 . . ?
C13 C18 C17 119.4(4) . . ?
C13 C18 C19 113.2(4) . . ?
C17 C18 C19 127.3(4) . . ?
O19 C19 C11 126.3(4) . . ?
O19 C19 C18 124.0(4) . . ?
C18 C19 C11 109.7(3) . . ?
C22 C21 C1 119.9(3) . . ?
C26 C21 C1 124.1(3) . . ?
C26 C21 C22 116.0(3) . . ?
C21 C22 H22 119.0 . . ?
C23 C22 C21 122.0(3) . . ?
C23 C22 H22 119.0 . . ?
C22 C23 H23 119.5 . . ?
C22 C23 C24 121.0(3) . . ?
C24 C23 H23 119.5 . . ?
N27 C24 C23 122.0(4) . . ?
N27 C24 C25 120.7(4) . . ?
C23 C24 C25 117.3(3) . . ?
C24 C25 H25 119.3 . . ?
C26 C25 C24 121.5(4) . . ?
C26 C25 H25 119.3 . . ?
C21 C26 H26 119.0 . . ?
C25 C26 C21 121.9(4) . . ?
C25 C26 H26 119.0 . . ?
N27 C28 H28A 109.5 . . ?
N27 C28 H28B 109.5 . . ?
N27 C28 H28C 109.5 . . ?
H28A C28 H28B 109.5 . . ?
H28A C28 H28C 109.5 . . ?
H28B C28 H28C 109.5 . . ?
N27 C29 H29A 109.5 . . ?
N27 C29 H29B 109.5 . . ?
N27 C29 H29C 109.5 . . ?
H29A C29 H29B 109.5 . . ?
H29A C29 H29C 109.5 . . ?
H29B C29 H29C 109.5 . . ?
C32 C31 C1 120.3(3) . . ?
C36 C31 C1 119.5(3) . . ?
C36 C31 C32 120.1(3) . . ?
C31 C32 H32 119.9 . . ?
C33 C32 C31 120.2(3) . . ?
C33 C32 H32 119.9 . . ?
C32 C33 H33 120.4 . . ?
C34 C33 C32 119.2(3) . . ?
C34 C33 H33 120.4 . . ?
C33 C34 C35 121.3(3) . . ?
C33 C34 C37 119.6(3) . . ?
C35 C34 C37 119.0(4) . . ?
C34 C35 H35 120.5 . . ?
C34 C35 C36 118.9(4) . . ?
C36 C35 H35 120.5 . . ?
C31 C36 C35 120.3(4) . . ?
C31 C36 H36 119.8 . . ?
C35 C36 H36 119.8 . . ?
N38 C37 C34 179.2(5) . . ?

loop_
_geom_bond_atom_site_label_1
_geom_bond_atom_site_label_2
_geom_bond_distance
_geom_bond_site_symmetry_2
_geom_bond_publ_flag
S12 C11 1.792(4) . ?
S12 C13 1.752(4) . ?
O19 C19 1.138(5) . ?
N14 C13 1.342(5) . ?
N14 C15 1.330(6) . ?
N27 C24 1.376(5) . ?
N27 C28 1.432(6) . ?
N27 C29 1.452(6) . ?
N38 C37 1.146(5) . ?
C1 C11 1.361(5) . ?
C1 C21 1.456(5) . ?
C1 C31 1.511(4) . ?
C11 C19 1.492(5) . ?
C13 C18 1.388(6) . ?
C15 H15 0.9300 . ?
C15 C16 1.388(8) . ?
C16 H16 0.9300 . ?
C16 C17 1.390(7) . ?
C17 H17 0.9300 . ?
C17 C18 1.390(6) . ?
C18 C19 1.476(6) . ?
C21 C22 1.412(5) . ?
C21 C26 1.410(5) . ?
C22 H22 0.9300 . ?
C22 C23 1.385(5) . ?
C23 H23 0.9300 . ?
C23 C24 1.402(5) . ?
C24 C25 1.403(6) . ?
C25 H25 0.9300 . ?
C25 C26 1.379(5) . ?
C26 H26 0.9300 . ?
C28 H28A 0.9600 . ?
C28 H28B 0.9600 . ?
C28 H28C 0.9600 . ?
C29 H29A 0.9600 . ?
C29 H29B 0.9600 . ?
C29 H29C 0.9600 . ?
C31 C32 1.394(5) . ?
C31 C36 1.385(5) . ?
C32 H32 0.9300 . ?
C32 C33 1.387(5) . ?
C33 H33 0.9300 . ?
C33 C34 1.386(5) . ?
C34 C35 1.391(6) . ?
C34 C37 1.445(5) . ?
C35 H35 0.9300 . ?
C35 C36 1.393(5) . ?
C36 H36 0.9300 . ?

loop_
_geom_torsion_atom_site_label_1
_geom_torsion_atom_site_label_2
_geom_torsion_atom_site_label_3
_geom_torsion_atom_site_label_4
_geom_torsion
_geom_torsion_site_symmetry_1
_geom_torsion_site_symmetry_2
_geom_torsion_site_symmetry_3
_geom_torsion_site_symmetry_4
_geom_torsion_publ_flag
S12 C11 C19 O19 178.2(4) . . . . ?
S12 C11 C19 C18 -3.2(4) . . . . ?
S12 C13 C18 C17 176.6(3) . . . . ?
S12 C13 C18 C19 -2.3(4) . . . . ?
N14 C13 C18 C17 -2.7(6) . . . . ?
N14 C13 C18 C19 178.5(4) . . . . ?
N14 C15 C16 C17 -2.2(7) . . . . ?
N27 C24 C25 C26 -175.8(4) . . . . ?
C1 C11 C19 O19 -5.2(7) . . . . ?
C1 C11 C19 C18 173.3(3) . . . . ?
C1 C21 C22 C23 -174.3(3) . . . . ?
C1 C21 C26 C25 174.3(3) . . . . ?
C1 C31 C32 C33 -176.2(3) . . . . ?
C1 C31 C36 C35 176.0(3) . . . . ?
C11 S12 C13 N14 179.6(3) . . . . ?
C11 S12 C13 C18 0.3(3) . . . . ?
C11 C1 C21 C22 156.5(4) . . . . ?
C11 C1 C21 C26 -22.1(6) . . . . ?
C11 C1 C31 C32 -84.8(4) . . . . ?
C11 C1 C31 C36 98.7(4) . . . . ?
C13 S12 C11 C1 -174.9(3) . . . . ?
C13 S12 C11 C19 1.7(3) . . . . ?
C13 N14 C15 C16 0.3(6) . . . . ?
C13 C18 C19 O19 -177.9(4) . . . . ?
C13 C18 C19 C11 3.5(5) . . . . ?
C15 N14 C13 S12 -177.0(3) . . . . ?
C15 N14 C13 C18 2.2(6) . . . . ?
C15 C16 C17 C18 1.6(6) . . . . ?
C16 C17 C18 C13 0.6(6) . . . . ?
C16 C17 C18 C19 179.3(4) . . . . ?
C17 C18 C19 O19 3.3(7) . . . . ?
C17 C18 C19 C11 -175.2(4) . . . . ?
C21 C1 C11 S12 -0.7(5) . . . . ?
C21 C1 C11 C19 -176.9(4) . . . . ?
C21 C1 C31 C32 93.3(4) . . . . ?
C21 C1 C31 C36 -83.1(4) . . . . ?
C21 C22 C23 C24 -0.3(6) . . . . ?
C22 C21 C26 C25 -4.4(5) . . . . ?
C22 C23 C24 N27 175.9(4) . . . . ?
C22 C23 C24 C25 -4.0(6) . . . . ?
C23 C24 C25 C26 4.0(6) . . . . ?
C24 C25 C26 C21 0.2(6) . . . . ?
C26 C21 C22 C23 4.4(5) . . . . ?
C28 N27 C24 C23 -178.3(5) . . . . ?
C28 N27 C24 C25 1.6(7) . . . . ?
C29 N27 C24 C23 0.7(6) . . . . ?
C29 N27 C24 C25 -179.5(4) . . . . ?
C31 C1 C11 S12 177.1(2) . . . . ?
C31 C1 C11 C19 1.0(5) . . . . ?
C31 C1 C21 C22 -21.4(5) . . . . ?
C31 C1 C21 C26 160.0(3) . . . . ?
C31 C32 C33 C34 0.4(6) . . . . ?
C32 C31 C36 C35 -0.5(5) . . . . ?
C32 C33 C34 C35 -0.7(6) . . . . ?
C32 C33 C34 C37 -179.8(4) . . . . ?
C33 C34 C35 C36 0.4(6) . . . . ?
C34 C35 C36 C31 0.1(6) . . . . ?
C36 C31 C32 C33 0.2(5) . . . . ?
C37 C34 C35 C36 179.6(4) . . . . ?

loop_
_exptl_oxdiff_crystal_face_indexfrac_h
_exptl_oxdiff_crystal_face_indexfrac_k
_exptl_oxdiff_crystal_face_indexfrac_l
_exptl_oxdiff_crystal_face_x
_exptl_oxdiff_crystal_face_y
_exptl_oxdiff_crystal_face_z
-3.9137 -3.8861 -1.9692 -0.7391 0.2598 0.6215
-1.8433 -6.4503 -4.5767 -0.9405 0.3321 0.0725
4.5067 -1.3672 -2.3471 0.1020 -0.0340 -0.9942
-0.6622 6.8358 5.5857 0.8357 -0.2962 0.4624
0.0011 -0.1176 15.1065 -0.0247 -0.9820 0.1873
-0.0011 0.1176 -15.1065 0.0247 0.9820 -0.1873
